data_4110589
loop_
_publ_author_name
'Anupam Singh'
'Paul R. Sharp'

_publ_contact_author
;
   Paul R. Sharp
   Department of Chemistry
   University of Missouri
   Columbia, MO  65211
;
_publ_contact_author_email SharpP@missouri.edu
_publ_contact_author_fax 573-882-2754
_publ_contact_author_phone 573-882-7715
_publ_section_title
;
 Pt and Pd 1,4-Shifts at the Edge of Dibenz[a,c]anthracene
;
_journal_name_full 'Journal of the American Chemical Society'
_journal_page_first 5998
_journal_page_last 5999
_journal_paper_doi 10.1021/ja060159x
_journal_volume 128
_journal_year 2006
_chemical_formula_moiety 'C34 H43 Br P2 Pt'
_chemical_formula_sum 'C34 H43 Br P2 Pt'
_chemical_formula_weight 788.62
_chemical_name_systematic
; 
 ? 
;
_space_group_IT_number 14
_symmetry_cell_setting monoclinic
_symmetry_space_group_name_Hall '-P 2ybc'
_symmetry_space_group_name_H-M 'P 1 21/c 1'
_atom_sites_solution_hydrogens geom
_atom_sites_solution_primary direct
_atom_sites_solution_secondary difmap
_audit_creation_method SHELXL-97
_cell_angle_alpha 90.00
_cell_angle_beta 91.73
_cell_angle_gamma 90.00
_cell_formula_units_Z 4
_cell_length_a 19.5105(6)
_cell_length_b 8.9572(3)
_cell_length_c 18.1060(5)
_cell_measurement_reflns_used 13282
_cell_measurement_temperature 173(2)
_cell_measurement_theta_max 27.15
_cell_measurement_theta_min 2.25
_cell_volume 3162.75(17)
_computing_cell_refinement 'SMART (Bruker, 1998)'
_computing_data_collection 'SMART (Bruker, 1998)'
_computing_data_reduction 'SAINT (Bruker, 1998)'
_computing_molecular_graphics
;
   L. J. Barbour, X-Seed - Graphical Interface to
   SHELX-97 and POV-Ray, 1999
   ORTEP (Johnson, 1976), ORTEP 3 for Windows (L. J. Farrugia, 1997)
;
_computing_publication_material 'CIFTAB (Sheldrick, 1997)'
_computing_structure_refinement
;
   SHELXL-97 (Sheldrick, 1997), L. J. Barbour, X-Seed - Graphical Interface to
   SHELX-97 and POV-Ray, 1999
;
_computing_structure_solution 'SHELXS-97 (Sheldrick, 1990)'
_diffrn_ambient_temperature 173(2)
_diffrn_measured_fraction_theta_full 0.997
_diffrn_measured_fraction_theta_max 0.997
_diffrn_measurement_device_type 'Bruker P4'
_diffrn_measurement_method '\w scans'
_diffrn_radiation_monochromator graphite
_diffrn_radiation_source 'fine-focus sealed tube'
_diffrn_radiation_type MoK\a
_diffrn_radiation_wavelength 0.71073
_diffrn_reflns_av_R_equivalents 0.0257
_diffrn_reflns_av_sigmaI/netI 0.0276
_diffrn_reflns_limit_h_max 24
_diffrn_reflns_limit_h_min -23
_diffrn_reflns_limit_k_max 11
_diffrn_reflns_limit_k_min -11
_diffrn_reflns_limit_l_max 23
_diffrn_reflns_limit_l_min -23
_diffrn_reflns_number 21871
_diffrn_reflns_theta_full 27.15
_diffrn_reflns_theta_max 27.15
_diffrn_reflns_theta_min 2.09
_diffrn_standards_decay_% 0.0
_exptl_absorpt_coefficient_mu 5.822
_exptl_absorpt_correction_T_max 0.5936
_exptl_absorpt_correction_T_min 0.1588
_exptl_absorpt_correction_type multi-scan
_exptl_absorpt_process_details
;
  Data were corrected for decay and absorption using the program SADABS
  (Sheldrick, G. M. (2003). SADABS. Version 2.10. University of
  Goettingen, Germany).
;
_exptl_crystal_colour COLORLESS
_exptl_crystal_density_diffrn 1.656
_exptl_crystal_description NEEDLE
_exptl_crystal_F_000 1560
_exptl_crystal_size_max 0.50
_exptl_crystal_size_mid 0.20
_exptl_crystal_size_min 0.10
_refine_diff_density_max 3.063
_refine_diff_density_min -0.515
_refine_diff_density_rms 0.092
_refine_ls_extinction_method none
_refine_ls_goodness_of_fit_ref 1.032
_refine_ls_hydrogen_treatment riding
_refine_ls_matrix_type full
_refine_ls_number_parameters 349
_refine_ls_number_reflns 7005
_refine_ls_number_restraints 0
_refine_ls_restrained_S_all 1.032
_refine_ls_R_factor_all 0.0284
_refine_ls_R_factor_gt 0.0217
_refine_ls_shift/su_max 0.001
_refine_ls_shift/su_mean 0.000
_refine_ls_structure_factor_coef Fsqd
_refine_ls_weighting_details 'calc w=1/[\s^2^(Fo^2^)+(0.0241P)^2^+2.7603P] where P=(Fo^2^+2Fc^2^)/3'
_refine_ls_weighting_scheme calc
_refine_ls_wR_factor_gt 0.0502
_refine_ls_wR_factor_ref 0.0526
_reflns_number_gt 6081
_reflns_number_total 7005
_reflns_threshold_expression >2sigma(I)
_cod_data_source_file ja060159xsi20060113_043111_5.cif
_cod_data_source_block trans-Bromo(3a)
_cod_original_cell_volume 3162.76(17)
_cod_original_sg_symbol_H-M 'P 1 21/c 1 '
_cod_database_code 4110589

loop_
_symmetry_equiv_pos_as_xyz
'x, y, z'
'-x, y+1/2, -z+1/2'
'-x, -y, -z'
'x, -y-1/2, z-1/2'

loop_
_atom_site_label
_atom_site_type_symbol
_atom_site_fract_x
_atom_site_fract_y
_atom_site_fract_z
_atom_site_U_iso_or_equiv
_atom_site_adp_type
_atom_site_occupancy
_atom_site_symmetry_multiplicity
_atom_site_calc_flag
_atom_site_refinement_flags
Pt1 Pt 0.673798(5) 0.838372(12) 0.372512(5) 0.01657(4) Uani 1 1 d .
Br1 Br 0.625322(16) 1.00549(4) 0.270491(16) 0.02775(7) Uani 1 1 d .
P1 P 0.58621(4) 0.67221(9) 0.34427(4) 0.02089(16) Uani 1 1 d .
P2 P 0.75450(4) 1.02095(9) 0.39815(4) 0.01990(15) Uani 1 1 d .
C1 C 0.94176(16) 0.3351(3) 0.50796(19) 0.0289(7) Uani 1 1 d .
H1 H 0.9781 0.3345 0.4742 0.035 Uiso 1 1 calc R
C2 C 0.94610(17) 0.2457(4) 0.56947(18) 0.0313(8) Uani 1 1 d .
H2 H 0.9857 0.1857 0.5783 0.038 Uiso 1 1 calc R
C3 C 0.89332(18) 0.2423(4) 0.61862(17) 0.0328(8) Uani 1 1 d .
H3 H 0.8956 0.1772 0.6601 0.039 Uiso 1 1 calc R
C4 C 0.83704(18) 0.3344(4) 0.60705(17) 0.0305(7) Uani 1 1 d .
H4 H 0.8011 0.3330 0.6413 0.037 Uiso 1 1 calc R
C5 C 0.72960(16) 0.5572(3) 0.59378(16) 0.0249(7) Uani 1 1 d .
H5 H 0.7367 0.5033 0.6385 0.030 Uiso 1 1 calc R
C6 C 0.67671(16) 0.6575(4) 0.58779(16) 0.0263(7) Uani 1 1 d .
H6 H 0.6478 0.6741 0.6283 0.032 Uiso 1 1 calc R
C7 C 0.66567(15) 0.7346(3) 0.52210(16) 0.0229(6) Uani 1 1 d .
H7 H 0.6292 0.8048 0.5188 0.027 Uiso 1 1 calc R
C8 C 0.70624(14) 0.7130(3) 0.46038(15) 0.0187(6) Uani 1 1 d .
C9 C 0.80173(15) 0.6420(3) 0.33659(16) 0.0212(6) Uani 1 1 d .
H9 H 0.7581 0.6825 0.3232 0.025 Uiso 1 1 calc R
C10 C 0.84101(18) 0.7030(4) 0.21175(17) 0.0300(7) Uani 1 1 d .
H10 H 0.7974 0.7438 0.1984 0.036 Uiso 1 1 calc R
C11 C 0.89258(19) 0.7053(4) 0.16224(19) 0.0355(8) Uani 1 1 d .
H11 H 0.8846 0.7481 0.1147 0.043 Uiso 1 1 calc R
C12 C 0.95746(19) 0.6446(4) 0.1812(2) 0.0371(8) Uani 1 1 d .
H12 H 0.9929 0.6473 0.1464 0.045 Uiso 1 1 calc R
C13 C 0.96992(17) 0.5822(4) 0.24904(19) 0.0319(7) Uani 1 1 d .
H13 H 1.0138 0.5412 0.2610 0.038 Uiso 1 1 calc R
C14 C 0.92679(15) 0.5136(3) 0.37275(17) 0.0242(6) Uani 1 1 d .
H14 H 0.9698 0.4691 0.3853 0.029 Uiso 1 1 calc R
C15 C 0.87597(14) 0.5124(3) 0.42474(16) 0.0209(6) Uani 1 1 d .
C16 C 0.88449(15) 0.4277(3) 0.49375(16) 0.0212(6) Uani 1 1 d .
C17 C 0.83206(16) 0.4303(3) 0.54536(16) 0.0221(6) Uani 1 1 d .
C18 C 0.77325(15) 0.5329(3) 0.53514(15) 0.0201(6) Uani 1 1 d .
C19 C 0.76175(14) 0.6103(3) 0.46727(15) 0.0179(6) Uani 1 1 d .
C20 C 0.81199(14) 0.5879(3) 0.40815(16) 0.0185(6) Uani 1 1 d .
C21 C 0.85235(16) 0.6398(3) 0.28327(17) 0.0223(6) Uani 1 1 d .
C22 C 0.91732(15) 0.5783(3) 0.30207(17) 0.0244(6) Uani 1 1 d .
C23 C 0.58527(17) 0.6007(4) 0.24960(17) 0.0293(7) Uani 1 1 d .
H23A H 0.5416 0.5468 0.2400 0.035 Uiso 1 1 calc R
H23B H 0.5863 0.6864 0.2151 0.035 Uiso 1 1 calc R
C24 C 0.6445(2) 0.4963(5) 0.2327(2) 0.0480(10) Uani 1 1 d .
H24A H 0.6881 0.5458 0.2453 0.072 Uiso 1 1 calc R
H24B H 0.6429 0.4713 0.1800 0.072 Uiso 1 1 calc R
H24C H 0.6406 0.4048 0.2619 0.072 Uiso 1 1 calc R
C25 C 0.58098(17) 0.5067(4) 0.40293(18) 0.0302(7) Uani 1 1 d .
H25A H 0.6265 0.4579 0.4047 0.036 Uiso 1 1 calc R
H25B H 0.5713 0.5400 0.4537 0.036 Uiso 1 1 calc R
C26 C 0.5274(2) 0.3898(4) 0.3799(2) 0.0467(10) Uani 1 1 d .
H26A H 0.4820 0.4366 0.3764 0.070 Uiso 1 1 calc R
H26B H 0.5271 0.3098 0.4169 0.070 Uiso 1 1 calc R
H26C H 0.5388 0.3480 0.3318 0.070 Uiso 1 1 calc R
C27 C 0.50251(15) 0.7614(4) 0.34910(19) 0.0304(7) Uani 1 1 d .
H27A H 0.4948 0.8234 0.3044 0.037 Uiso 1 1 calc R
H27B H 0.4667 0.6830 0.3488 0.037 Uiso 1 1 calc R
C28 C 0.4943(2) 0.8590(5) 0.4170(2) 0.0514(11) Uani 1 1 d .
H28A H 0.4983 0.7972 0.4616 0.077 Uiso 1 1 calc R
H28B H 0.4492 0.9071 0.4146 0.077 Uiso 1 1 calc R
H28C H 0.5302 0.9356 0.4185 0.077 Uiso 1 1 calc R
C29 C 0.81712(15) 1.0007(4) 0.47555(17) 0.0268(7) Uani 1 1 d .
H29A H 0.8268 1.1012 0.4961 0.032 Uiso 1 1 calc R
H29B H 0.7955 0.9417 0.5148 0.032 Uiso 1 1 calc R
C30 C 0.88519(16) 0.9276(4) 0.4584(2) 0.0315(7) Uani 1 1 d .
H30A H 0.8769 0.8266 0.4393 0.047 Uiso 1 1 calc R
H30B H 0.9140 0.9222 0.5036 0.047 Uiso 1 1 calc R
H30C H 0.9085 0.9868 0.4212 0.047 Uiso 1 1 calc R
C31 C 0.80488(17) 1.0603(4) 0.31643(17) 0.0282(7) Uani 1 1 d .
H31A H 0.8365 0.9755 0.3089 0.034 Uiso 1 1 calc R
H31B H 0.7732 1.0650 0.2728 0.034 Uiso 1 1 calc R
C32 C 0.84688(18) 1.2036(4) 0.31940(19) 0.0334(8) Uani 1 1 d .
H32A H 0.8160 1.2898 0.3158 0.050 Uiso 1 1 calc R
H32B H 0.8782 1.2053 0.2781 0.050 Uiso 1 1 calc R
H32C H 0.8734 1.2079 0.3662 0.050 Uiso 1 1 calc R
C33 C 0.71245(17) 1.1958(3) 0.42163(18) 0.0271(7) Uani 1 1 d .
H33A H 0.7475 1.2748 0.4288 0.033 Uiso 1 1 calc R
H33B H 0.6813 1.2263 0.3802 0.033 Uiso 1 1 calc R
C34 C 0.67167(19) 1.1811(4) 0.4916(2) 0.0388(8) Uani 1 1 d .
H34A H 0.6339 1.1103 0.4830 0.058 Uiso 1 1 calc R
H34B H 0.6530 1.2787 0.5048 0.058 Uiso 1 1 calc R
H34C H 0.7018 1.1446 0.5320 0.058 Uiso 1 1 calc R

loop_
_atom_site_aniso_label
_atom_site_aniso_U_11
_atom_site_aniso_U_22
_atom_site_aniso_U_33
_atom_site_aniso_U_23
_atom_site_aniso_U_13
_atom_site_aniso_U_12
Pt1 0.01510(6) 0.01726(6) 0.01722(6) 0.00014(4) -0.00149(4) 0.00122(4)
Br1 0.02926(16) 0.02829(17) 0.02530(15) 0.00553(12) -0.00588(13) 0.00125(13)
P1 0.0187(4) 0.0219(4) 0.0218(3) 0.0027(3) -0.0040(3) -0.0017(3)
P2 0.0185(4) 0.0206(4) 0.0205(3) -0.0014(3) -0.0005(3) -0.0016(3)
C1 0.0223(15) 0.0278(17) 0.0362(17) -0.0043(14) -0.0078(13) 0.0036(13)
C2 0.0306(18) 0.0265(17) 0.0357(18) -0.0049(14) -0.0154(15) 0.0106(14)
C3 0.046(2) 0.0293(18) 0.0223(15) -0.0005(13) -0.0112(15) 0.0126(16)
C4 0.0393(19) 0.0301(18) 0.0219(14) -0.0013(13) -0.0045(14) 0.0093(15)
C5 0.0292(16) 0.0281(17) 0.0171(14) 0.0030(12) -0.0030(12) 0.0041(13)
C6 0.0271(16) 0.0337(18) 0.0183(14) -0.0024(13) 0.0036(12) 0.0025(14)
C7 0.0217(15) 0.0258(16) 0.0211(14) -0.0012(12) -0.0027(12) 0.0024(13)
C8 0.0186(14) 0.0173(14) 0.0199(13) -0.0004(11) -0.0054(11) -0.0018(11)
C9 0.0198(14) 0.0214(15) 0.0221(14) -0.0021(11) -0.0015(12) 0.0025(12)
C10 0.0323(18) 0.0329(18) 0.0250(16) -0.0009(13) 0.0013(14) 0.0049(14)
C11 0.040(2) 0.040(2) 0.0273(17) 0.0022(15) 0.0114(15) 0.0010(16)
C12 0.0350(19) 0.040(2) 0.0369(19) -0.0034(16) 0.0152(16) -0.0041(16)
C13 0.0225(16) 0.0356(19) 0.0380(19) -0.0034(15) 0.0068(14) -0.0005(14)
C14 0.0180(14) 0.0220(15) 0.0323(16) -0.0034(13) -0.0033(12) -0.0007(12)
C15 0.0205(14) 0.0176(14) 0.0243(14) -0.0038(12) -0.0054(12) -0.0007(12)
C16 0.0193(14) 0.0184(14) 0.0253(15) -0.0022(12) -0.0096(12) 0.0008(12)
C17 0.0275(16) 0.0180(14) 0.0204(14) -0.0029(11) -0.0091(12) 0.0036(12)
C18 0.0224(15) 0.0195(15) 0.0181(13) -0.0015(11) -0.0039(11) 0.0007(12)
C19 0.0186(14) 0.0155(13) 0.0191(13) -0.0019(11) -0.0045(11) -0.0023(11)
C20 0.0166(14) 0.0165(14) 0.0222(14) -0.0027(11) -0.0028(11) -0.0004(11)
C21 0.0236(15) 0.0191(15) 0.0243(15) -0.0049(12) 0.0002(12) -0.0025(12)
C22 0.0227(15) 0.0188(15) 0.0318(16) -0.0072(12) 0.0016(13) -0.0021(12)
C23 0.0336(18) 0.0285(17) 0.0253(16) -0.0014(13) -0.0060(14) -0.0068(14)
C24 0.042(2) 0.057(3) 0.045(2) -0.023(2) -0.0002(18) -0.002(2)
C25 0.0302(17) 0.0280(17) 0.0321(17) 0.0080(14) -0.0076(14) -0.0075(14)
C26 0.053(2) 0.041(2) 0.046(2) 0.0141(18) -0.0134(19) -0.0241(19)
C27 0.0174(15) 0.0351(19) 0.0384(18) 0.0062(15) -0.0047(14) -0.0006(14)
C28 0.031(2) 0.080(3) 0.043(2) -0.004(2) 0.0078(17) 0.018(2)
C29 0.0226(15) 0.0313(17) 0.0261(15) -0.0024(13) -0.0052(12) -0.0043(13)
C30 0.0254(17) 0.0270(17) 0.0417(19) -0.0010(15) -0.0066(15) -0.0009(14)
C31 0.0282(17) 0.0312(17) 0.0254(16) -0.0013(13) 0.0024(13) -0.0069(14)
C32 0.0330(18) 0.0351(19) 0.0325(17) -0.0021(15) 0.0064(15) -0.0069(15)
C33 0.0303(17) 0.0198(15) 0.0311(16) -0.0036(13) -0.0022(14) -0.0002(13)
C34 0.040(2) 0.034(2) 0.043(2) -0.0057(16) 0.0120(17) 0.0050(16)

loop_
_atom_type_symbol
_atom_type_description
_atom_type_scat_dispersion_real
_atom_type_scat_dispersion_imag
_atom_type_scat_source
C C 0.0033 0.0016 'International Tables Vol C Tables 4.2.6.8 and 6.1.1.4'
H H 0.0000 0.0000 'International Tables Vol C Tables 4.2.6.8 and 6.1.1.4'
P P 0.1023 0.0942 'International Tables Vol C Tables 4.2.6.8 and 6.1.1.4'
Br Br -0.2901 2.4595 'International Tables Vol C Tables 4.2.6.8 and 6.1.1.4'
Pt Pt -1.7033 8.3905 'International Tables Vol C Tables 4.2.6.8 and 6.1.1.4'

loop_
_geom_angle_atom_site_label_1
_geom_angle_atom_site_label_2
_geom_angle_atom_site_label_3
_geom_angle
C8 Pt1 P2 92.27(8)
C8 Pt1 P1 91.61(8)
P2 Pt1 P1 174.95(3)
C8 Pt1 Br1 174.76(8)
P2 Pt1 Br1 88.02(2)
P1 Pt1 Br1 87.82(2)
C27 P1 C25 105.17(16)
C27 P1 C23 102.39(15)
C25 P1 C23 105.15(16)
C27 P1 Pt1 111.39(11)
C25 P1 Pt1 116.57(10)
C23 P1 Pt1 114.78(11)
C33 P2 C31 106.18(15)
C33 P2 C29 101.53(15)
C31 P2 C29 105.87(15)
C33 P2 Pt1 110.27(11)
C31 P2 Pt1 110.65(10)
C29 P2 Pt1 121.11(11)
C2 C1 C16 121.4(3)
C1 C2 C3 120.4(3)
C2 C3 C4 119.5(3)
C3 C4 C17 121.2(3)
C6 C5 C18 121.1(3)
C5 C6 C7 119.4(3)
C6 C7 C8 122.5(3)
C7 C8 C19 117.8(3)
C7 C8 Pt1 112.2(2)
C19 C8 Pt1 130.1(2)
C20 C9 C21 123.5(3)
C11 C10 C21 120.3(3)
C10 C11 C12 120.4(3)
C13 C12 C11 120.8(3)
C12 C13 C22 120.2(3)
C15 C14 C22 122.8(3)
C14 C15 C20 119.1(3)
C14 C15 C16 121.1(3)
C20 C15 C16 119.6(3)
C17 C16 C1 118.5(3)
C17 C16 C15 119.4(3)
C1 C16 C15 121.9(3)
C16 C17 C4 118.8(3)
C16 C17 C18 120.3(3)
C4 C17 C18 120.9(3)
C5 C18 C19 119.7(3)
C5 C18 C17 119.4(3)
C19 C18 C17 120.9(3)
C18 C19 C8 119.4(3)
C18 C19 C20 117.8(2)
C8 C19 C20 122.7(3)
C9 C20 C15 117.1(3)
C9 C20 C19 122.9(3)
C15 C20 C19 119.9(3)
C9 C21 C22 119.0(3)
C9 C21 C10 121.8(3)
C22 C21 C10 119.2(3)
C14 C22 C21 118.0(3)
C14 C22 C13 122.9(3)
C21 C22 C13 119.1(3)
C24 C23 P1 114.6(2)
C26 C25 P1 116.6(2)
C28 C27 P1 114.0(2)
C30 C29 P2 116.8(2)
C32 C31 P2 115.7(2)
C34 C33 P2 111.7(2)

loop_
_geom_bond_atom_site_label_1
_geom_bond_atom_site_label_2
_geom_bond_distance
Pt1 C8 2.033(3)
Pt1 P2 2.3076(8)
Pt1 P1 2.3117(8)
Pt1 Br1 2.5381(3)
P1 C27 1.822(3)
P1 C25 1.828(3)
P1 C23 1.829(3)
P2 C33 1.824(3)
P2 C31 1.835(3)
P2 C29 1.840(3)
C1 C2 1.372(5)
C1 C16 1.409(4)
C2 C3 1.381(5)
C3 C4 1.385(4)
C4 C17 1.410(4)
C5 C6 1.370(4)
C5 C18 1.398(4)
C6 C7 1.387(4)
C7 C8 1.402(4)
C8 C19 1.423(4)
C9 C20 1.392(4)
C9 C21 1.402(4)
C10 C11 1.368(5)
C10 C21 1.425(4)
C11 C12 1.411(5)
C12 C13 1.364(5)
C13 C22 1.427(4)
C14 C15 1.388(4)
C14 C22 1.412(4)
C15 C20 1.443(4)
C15 C16 1.467(4)
C16 C17 1.406(4)
C17 C18 1.477(4)
C18 C19 1.423(4)
C19 C20 1.487(4)
C21 C22 1.414(4)
C23 C24 1.525(5)
C25 C26 1.528(4)
C27 C28 1.521(5)
C29 C30 1.521(4)
C31 C32 1.523(4)
C33 C34 1.521(5)

loop_
_geom_torsion_atom_site_label_1
_geom_torsion_atom_site_label_2
_geom_torsion_atom_site_label_3
_geom_torsion_atom_site_label_4
_geom_torsion
C8 Pt1 P1 C27 119.10(15)
P2 Pt1 P1 C27 -21.0(3)
Br1 Pt1 P1 C27 -55.69(12)
C8 Pt1 P1 C25 -1.57(16)
P2 Pt1 P1 C25 -141.7(3)
Br1 Pt1 P1 C25 -176.36(13)
C8 Pt1 P1 C23 -125.13(15)
P2 Pt1 P1 C23 94.7(3)
Br1 Pt1 P1 C23 60.08(12)
C8 Pt1 P2 C33 -115.93(14)
P1 Pt1 P2 C33 24.2(3)
Br1 Pt1 P2 C33 58.84(11)
C8 Pt1 P2 C31 126.90(14)
P1 Pt1 P2 C31 -93.0(3)
Br1 Pt1 P2 C31 -58.33(12)
C8 Pt1 P2 C29 2.23(15)
P1 Pt1 P2 C29 142.4(3)
Br1 Pt1 P2 C29 177.00(12)
C16 C1 C2 C3 1.2(5)
C1 C2 C3 C4 -2.6(5)
C2 C3 C4 C17 0.9(5)
C18 C5 C6 C7 0.9(5)
C5 C6 C7 C8 0.8(5)
C6 C7 C8 C19 -1.7(4)
C6 C7 C8 Pt1 178.0(2)
P2 Pt1 C8 C7 97.8(2)
P1 Pt1 C8 C7 -79.0(2)
Br1 Pt1 C8 C7 4.7(10)
P2 Pt1 C8 C19 -82.6(3)
P1 Pt1 C8 C19 100.6(3)
Br1 Pt1 C8 C19 -175.7(7)
C21 C10 C11 C12 0.3(5)
C10 C11 C12 C13 0.2(6)
C11 C12 C13 C22 -0.4(5)
C22 C14 C15 C20 -3.9(4)
C22 C14 C15 C16 172.0(3)
C2 C1 C16 C17 1.8(4)
C2 C1 C16 C15 -173.8(3)
C14 C15 C16 C17 179.4(3)
C20 C15 C16 C17 -4.7(4)
C14 C15 C16 C1 -5.0(4)
C20 C15 C16 C1 170.9(3)
C1 C16 C17 C4 -3.4(4)
C15 C16 C17 C4 172.3(3)
C1 C16 C17 C18 176.1(3)
C15 C16 C17 C18 -8.2(4)
C3 C4 C17 C16 2.1(5)
C3 C4 C17 C18 -177.4(3)
C6 C5 C18 C19 -1.7(5)
C6 C5 C18 C17 176.5(3)
C16 C17 C18 C5 -166.5(3)
C4 C17 C18 C5 13.0(4)
C16 C17 C18 C19 11.6(4)
C4 C17 C18 C19 -168.9(3)
C5 C18 C19 C8 0.7(4)
C17 C18 C19 C8 -177.4(3)
C5 C18 C19 C20 176.3(3)
C17 C18 C19 C20 -1.8(4)
C7 C8 C19 C18 0.9(4)
Pt1 C8 C19 C18 -178.7(2)
C7 C8 C19 C20 -174.5(3)
Pt1 C8 C19 C20 5.9(4)
C21 C9 C20 C15 -6.5(4)
C21 C9 C20 C19 170.9(3)
C14 C15 C20 C9 7.9(4)
C16 C15 C20 C9 -168.0(3)
C14 C15 C20 C19 -169.6(3)
C16 C15 C20 C19 14.4(4)
C18 C19 C20 C9 171.6(3)
C8 C19 C20 C9 -13.0(4)
C18 C19 C20 C15 -11.0(4)
C8 C19 C20 C15 164.4(3)
C20 C9 C21 C22 0.7(4)
C20 C9 C21 C10 -176.8(3)
C11 C10 C21 C9 176.9(3)
C11 C10 C21 C22 -0.6(5)
C15 C14 C22 C21 -2.0(4)
C15 C14 C22 C13 178.8(3)
C9 C21 C22 C14 3.7(4)
C10 C21 C22 C14 -178.8(3)
C9 C21 C22 C13 -177.1(3)
C10 C21 C22 C13 0.5(4)
C12 C13 C22 C14 179.2(3)
C12 C13 C22 C21 0.0(5)
C27 P1 C23 C24 -170.1(3)
C25 P1 C23 C24 -60.4(3)
Pt1 P1 C23 C24 69.1(3)
C27 P1 C25 C26 61.7(3)
C23 P1 C25 C26 -46.0(3)
Pt1 P1 C25 C26 -174.4(2)
C25 P1 C27 C28 82.3(3)
C23 P1 C27 C28 -168.1(3)
Pt1 P1 C27 C28 -44.9(3)
C33 P2 C29 C30 -146.4(2)
C31 P2 C29 C30 -35.7(3)
Pt1 P2 C29 C30 91.2(2)
C33 P2 C31 C32 45.4(3)
C29 P2 C31 C32 -62.0(3)
Pt1 P2 C31 C32 165.1(2)
C31 P2 C33 C34 -176.9(2)
C29 P2 C33 C34 -66.4(3)
Pt1 P2 C33 C34 63.2(3)
